data_4032835
loop_
_publ_author_name
'Patra, Sumit Kumar'
'Sheet, Sanjoy Kumar'
'Sen, Bhaskar'
'Aguan, Kripamoy'
'Roy, Debesh Ranjan'
'Khatua, Snehadrinarayan'

_publ_section_title
;
 Highly Sensitive Bifunctional Probe for Colorimetric Cyanide and
 Fluorometric H2S Detection and Bioimaging: Spontaneous Resolution,
 Aggregation, and Multicolor Fluorescence of Bisulfide Adduct.
;
_journal_issue 19
_journal_name_full 'The Journal of organic chemistry'
_journal_page_first 10234
_journal_page_last 10246
_journal_paper_doi 10.1021/acs.joc.7b01743
_journal_volume 82
_journal_year 2017
_chemical_formula_sum 'C12 H10 N2 O2 S2'
_chemical_formula_weight 278.34
_space_group_crystal_system orthorhombic
_space_group_IT_number 29
_space_group_name_Hall 'P 2c -2ac'
_space_group_name_H-M_alt 'P c a 21'
_symmetry_space_group_name_Hall 'P 2c -2ac'
_symmetry_space_group_name_H-M 'P c a 21'
_atom_sites_solution_hydrogens geom
_audit_creation_method SHELXL-2016/6
_cell_angle_alpha 90
_cell_angle_beta 90
_cell_angle_gamma 90
_cell_formula_units_Z 4
_cell_length_a 10.8100(8)
_cell_length_b 14.1314(16)
_cell_length_c 8.1358(6)
_cell_measurement_reflns_used 2029
_cell_measurement_temperature 293(2)
_cell_measurement_theta_max 23.982
_cell_measurement_theta_min 2.685
_cell_volume 1242.83(19)
_computing_cell_refinement 'CrysAlis PRO'
_computing_data_collection 'CrysAlis PRO (Agilent, 2011)'
_computing_data_reduction 'CrysAlis PRO'
_computing_structure_refinement 'SHELXL-2016/6 (Sheldrick, 2016)'
_computing_structure_solution SIR-92
_diffrn_ambient_temperature 293(2)
_diffrn_measured_fraction_theta_full 0.994
_diffrn_measured_fraction_theta_max 0.859
_diffrn_measurement_device_type 'Xcalibur, Eos, Gemini'
_diffrn_measurement_method '\w scans'
_diffrn_radiation_monochromator graphite
_diffrn_radiation_source 'Enhance (Mo) X-ray Source'
_diffrn_radiation_type MoK\a
_diffrn_radiation_wavelength 0.71073
_diffrn_reflns_av_R_equivalents 0.0152
_diffrn_reflns_av_unetI/netI 0.0202
_diffrn_reflns_Laue_measured_fraction_full 0.994
_diffrn_reflns_Laue_measured_fraction_max 0.859
_diffrn_reflns_limit_h_max 14
_diffrn_reflns_limit_h_min -9
_diffrn_reflns_limit_k_max 9
_diffrn_reflns_limit_k_min -17
_diffrn_reflns_limit_l_max 10
_diffrn_reflns_limit_l_min -6
_diffrn_reflns_number 3280
_diffrn_reflns_point_group_measured_fraction_full 0.777
_diffrn_reflns_point_group_measured_fraction_max 0.634
_diffrn_reflns_theta_full 25.000
_diffrn_reflns_theta_max 29.049
_diffrn_reflns_theta_min 3.450
_exptl_absorpt_coefficient_mu 0.422
_exptl_absorpt_correction_T_max 0.963
_exptl_absorpt_correction_T_min 0.928
_exptl_absorpt_correction_type multi-scan
_exptl_absorpt_process_details 'CrysAlis PRO; Agilent, 2011'
_exptl_crystal_colour yellow
_exptl_crystal_density_diffrn 1.488
_exptl_crystal_description plate
_exptl_crystal_F_000 576
_exptl_crystal_size_max 0.180
_exptl_crystal_size_mid 0.130
_exptl_crystal_size_min 0.090
_refine_diff_density_max 0.245
_refine_diff_density_min -0.225
_refine_diff_density_rms 0.040
_refine_ls_abs_structure_details
;
 Flack x determined using 510 quotients [(I+)-(I-)]/[(I+)+(I-)]
 (Parsons, Flack and Wagner, Acta Cryst. B69 (2013) 249-259).
;
_refine_ls_abs_structure_Flack -0.06(4)
_refine_ls_extinction_coef 0.016(2)
_refine_ls_extinction_expression Fc^*^=kFc[1+0.001xFc^2^\l^3^/sin(2\q)]^-1/4^
_refine_ls_extinction_method 'SHELXL-2016/6 (Sheldrick 2016)'
_refine_ls_goodness_of_fit_ref 1.067
_refine_ls_hydrogen_treatment constr
_refine_ls_matrix_type full
_refine_ls_number_parameters 165
_refine_ls_number_reflns 2108
_refine_ls_number_restraints 1
_refine_ls_restrained_S_all 1.067
_refine_ls_R_factor_all 0.0375
_refine_ls_R_factor_gt 0.0325
_refine_ls_shift/su_max 0.000
_refine_ls_shift/su_mean 0.000
_refine_ls_structure_factor_coef Fsqd
_refine_ls_weighting_details 'w=1/[\s^2^(Fo^2^)+(0.0528P)^2^+0.1691P] where P=(Fo^2^+2Fc^2^)/3'
_refine_ls_weighting_scheme calc
_refine_ls_wR_factor_gt 0.0865
_refine_ls_wR_factor_ref 0.0909
_reflns_Friedel_coverage 0.378
_reflns_Friedel_fraction_full 0.521
_reflns_Friedel_fraction_max 0.374
_reflns_number_gt 1916
_reflns_number_total 2108
_reflns_threshold_expression 'I > 2\s(I)'
_cod_data_source_file jo7b01743_si_003.cif
_cod_data_source_block shelx
_cod_depositor_comments 'Adding full bibliography for 4032834--4032835.cif.'
_cod_database_code 4032835
_shelx_shelxl_version_number 2016/6
_shelx_space_group_comment
;
The symmetry employed for this shelxl refinement is uniquely defined
by the following loop, which should always be used as a source of
symmetry information in preference to the above space-group names.
They are only intended as comments.
;
_shelx_estimated_absorpt_t_min 0.928
_shelx_estimated_absorpt_t_max 0.963

loop_
_space_group_symop_operation_xyz
'x, y, z'
'-x, -y, z+1/2'
'x+1/2, -y, z'
'-x+1/2, y, z+1/2'

loop_
_atom_site_label
_atom_site_type_symbol
_atom_site_fract_x
_atom_site_fract_y
_atom_site_fract_z
_atom_site_U_iso_or_equiv
_atom_site_adp_type
_atom_site_occupancy
_atom_site_site_symmetry_order
_atom_site_calc_flag
_atom_site_refinement_flags_posn
_atom_site_refinement_flags_adp
C1 C 0.3807(3) 0.3436(3) 0.5253(3) 0.0420(7) Uani 1 1 d . .
C2 C 0.3347(4) 0.1761(3) 0.5246(5) 0.0655(11) Uani 1 1 d . .
C3 C 0.2979(6) 0.0811(3) 0.5314(7) 0.0898(16) Uani 1 1 d . .
H3 H 0.224713 0.063199 0.582811 0.108 Uiso 1 1 calc R U
C4 C 0.3731(6) 0.0167(4) 0.4603(7) 0.104(2) Uani 1 1 d . .
H4 H 0.350212 -0.046754 0.462667 0.125 Uiso 1 1 calc R U
C5 C 0.4842(5) 0.0419(3) 0.3832(8) 0.0866(13) Uani 1 1 d . .
H5 H 0.532644 -0.005143 0.335797 0.104 Uiso 1 1 calc R U
C6 C 0.5239(4) 0.1356(3) 0.3757(7) 0.0680(10) Uani 1 1 d . .
C7 C 0.4451(3) 0.2028(3) 0.4478(5) 0.0561(9) Uani 1 1 d . .
C8 C 0.6395(5) 0.1654(3) 0.2921(8) 0.0915(16) Uani 1 1 d . .
H8A H 0.684769 0.110347 0.257921 0.137 Uiso 1 1 calc R U
H8B H 0.689065 0.201885 0.366625 0.137 Uiso 1 1 calc R U
H8C H 0.619315 0.203071 0.197701 0.137 Uiso 1 1 calc R U
C9 C 0.4668(2) 0.5043(2) 0.4782(3) 0.0363(6) Uani 1 1 d . .
C10 C 0.4334(3) 0.6026(2) 0.5388(4) 0.0380(6) Uani 1 1 d . .
H10 H 0.489589 0.619869 0.628412 0.046 Uiso 1 1 calc R U
C11 C 0.3040(2) 0.5937(2) 0.6070(4) 0.0449(7) Uani 1 1 d . .
H11A H 0.297007 0.626227 0.711605 0.054 Uiso 1 1 calc R U
H11B H 0.243870 0.620114 0.531271 0.054 Uiso 1 1 calc R U
C12 C 0.2845(2) 0.4906(3) 0.6277(3) 0.0418(7) Uani 1 1 d . .
N1 N 0.4689(3) 0.2996(2) 0.4496(4) 0.0474(7) Uani 1 1 d . .
N2 N 0.3790(2) 0.44207(18) 0.5453(3) 0.0375(5) Uani 1 1 d . .
O1 O 0.55229(16) 0.48353(16) 0.3933(3) 0.0464(5) Uani 1 1 d . .
O2 O 0.20154(17) 0.45187(19) 0.6989(3) 0.0547(6) Uani 1 1 d . .
S1 S 0.26024(9) 0.27466(7) 0.60444(14) 0.0629(3) Uani 1 1 d . .
S2 S 0.44930(7) 0.68689(6) 0.37780(12) 0.0520(2) Uani 1 1 d . .
H2 H 0.407843 0.654681 0.252934 0.078 Uiso 1 1 calc R U

loop_
_atom_site_aniso_label
_atom_site_aniso_U_11
_atom_site_aniso_U_22
_atom_site_aniso_U_33
_atom_site_aniso_U_23
_atom_site_aniso_U_13
_atom_site_aniso_U_12
C1 0.0366(13) 0.062(2) 0.0275(14) 0.0060(13) -0.0032(11) -0.0078(13)
C2 0.075(2) 0.066(2) 0.056(2) 0.0128(19) -0.013(2) -0.019(2)
C3 0.112(4) 0.070(3) 0.088(4) 0.019(3) -0.010(3) -0.031(3)
C4 0.162(5) 0.052(3) 0.099(4) 0.015(3) -0.032(4) -0.031(3)
C5 0.127(4) 0.051(2) 0.082(3) 0.002(3) -0.011(3) -0.003(2)
C6 0.086(3) 0.053(2) 0.065(2) 0.001(2) -0.016(2) -0.0005(17)
C7 0.067(2) 0.055(2) 0.0469(19) 0.0055(17) -0.0134(17) -0.0058(17)
C8 0.097(3) 0.058(3) 0.119(4) -0.008(3) 0.018(3) 0.014(2)
C9 0.0266(12) 0.0592(18) 0.0231(12) -0.0002(12) -0.0023(10) 0.0006(11)
C10 0.0320(12) 0.0544(18) 0.0275(13) -0.0005(13) 0.0000(10) 0.0015(11)
C11 0.0316(12) 0.068(2) 0.0348(14) -0.0012(17) 0.0044(12) 0.0081(12)
C12 0.0253(11) 0.077(2) 0.0227(13) 0.0016(14) -0.0006(11) 0.0009(12)
N1 0.0495(14) 0.0508(16) 0.0420(15) 0.0032(12) -0.0028(12) -0.0024(11)
N2 0.0302(10) 0.0578(15) 0.0244(11) 0.0006(11) 0.0007(8) -0.0024(10)
O1 0.0331(9) 0.0658(13) 0.0403(12) -0.0047(12) 0.0122(9) -0.0012(9)
O2 0.0314(10) 0.0909(19) 0.0419(13) 0.0097(13) 0.0086(10) -0.0065(10)
S1 0.0535(5) 0.0808(6) 0.0544(5) 0.0141(5) 0.0019(5) -0.0212(5)
S2 0.0470(4) 0.0621(5) 0.0468(5) 0.0118(4) 0.0082(4) 0.0002(3)

loop_
_atom_type_symbol
_atom_type_description
_atom_type_scat_dispersion_real
_atom_type_scat_dispersion_imag
_atom_type_scat_source
C C 0.0033 0.0016 'International Tables Vol C Tables 4.2.6.8 and 6.1.1.4'
H H 0.0000 0.0000 'International Tables Vol C Tables 4.2.6.8 and 6.1.1.4'
N N 0.0061 0.0033 'International Tables Vol C Tables 4.2.6.8 and 6.1.1.4'
O O 0.0106 0.0060 'International Tables Vol C Tables 4.2.6.8 and 6.1.1.4'
S S 0.1246 0.1234 'International Tables Vol C Tables 4.2.6.8 and 6.1.1.4'

loop_
_geom_angle_atom_site_label_1
_geom_angle_atom_site_label_2
_geom_angle_atom_site_label_3
_geom_angle
N1 C1 N2 122.8(3)
N1 C1 S1 117.2(3)
N2 C1 S1 120.1(2)
C7 C2 C3 121.3(4)
C7 C2 S1 110.2(3)
C3 C2 S1 128.5(4)
C4 C3 C2 117.3(5)
C4 C3 H3 121.4
C2 C3 H3 121.4
C3 C4 C5 122.4(5)
C3 C4 H4 118.8
C5 C4 H4 118.8
C6 C5 C4 121.7(5)
C6 C5 H5 119.2
C4 C5 H5 119.2
C5 C6 C7 116.0(4)
C5 C6 C8 123.3(4)
C7 C6 C8 120.7(3)
N1 C7 C2 114.7(4)
N1 C7 C6 123.9(4)
C2 C7 C6 121.4(4)
C6 C8 H8A 109.5
C6 C8 H8B 109.5
H8A C8 H8B 109.5
C6 C8 H8C 109.5
H8A C8 H8C 109.5
H8B C8 H8C 109.5
O1 C9 N2 126.6(3)
O1 C9 C10 126.8(3)
N2 C9 C10 106.6(2)
C11 C10 C9 105.3(2)
C11 C10 S2 114.6(2)
C9 C10 S2 110.5(2)
C11 C10 H10 108.8
C9 C10 H10 108.8
S2 C10 H10 108.8
C12 C11 C10 104.8(2)
C12 C11 H11A 110.8
C10 C11 H11A 110.8
C12 C11 H11B 110.8
C10 C11 H11B 110.8
H11A C11 H11B 108.9
O2 C12 N2 123.5(3)
O2 C12 C11 127.6(3)
N2 C12 C11 108.9(2)
C1 N1 C7 109.9(3)
C1 N2 C12 123.4(2)
C1 N2 C9 124.6(2)
C12 N2 C9 111.9(3)
C2 S1 C1 87.94(18)
C10 S2 H2 109.5

loop_
_geom_bond_atom_site_label_1
_geom_bond_atom_site_label_2
_geom_bond_distance
C1 N1 1.294(4)
C1 N2 1.401(4)
C1 S1 1.749(3)
C2 C7 1.399(5)
C2 C3 1.401(6)
C2 S1 1.735(5)
C3 C4 1.351(8)
C3 H3 0.9300
C4 C5 1.401(8)
C4 H4 0.9300
C5 C6 1.394(6)
C5 H5 0.9300
C6 C7 1.404(6)
C6 C8 1.483(7)
C7 N1 1.392(4)
C8 H8A 0.9600
C8 H8B 0.9600
C8 H8C 0.9600
C9 O1 1.191(3)
C9 N2 1.404(4)
C9 C10 1.519(4)
C10 C11 1.510(4)
C10 S2 1.778(3)
C10 H10 0.9800
C11 C12 1.482(5)
C11 H11A 0.9700
C11 H11B 0.9700
C12 O2 1.200(4)
C12 N2 1.402(4)
S2 H2 1.2000

loop_
_geom_torsion_atom_site_label_1
_geom_torsion_atom_site_label_2
_geom_torsion_atom_site_label_3
_geom_torsion_atom_site_label_4
_geom_torsion
C7 C2 C3 C4 -0.3(7)
S1 C2 C3 C4 -179.5(4)
C2 C3 C4 C5 0.4(9)
C3 C4 C5 C6 0.1(9)
C4 C5 C6 C7 -0.9(8)
C4 C5 C6 C8 -178.6(6)
C3 C2 C7 N1 179.5(4)
S1 C2 C7 N1 -1.1(4)
C3 C2 C7 C6 -0.5(6)
S1 C2 C7 C6 178.8(3)
C5 C6 C7 N1 -179.0(4)
C8 C6 C7 N1 -1.2(7)
C5 C6 C7 C2 1.1(6)
C8 C6 C7 C2 178.9(4)
O1 C9 C10 C11 167.4(3)
N2 C9 C10 C11 -14.1(3)
O1 C9 C10 S2 43.1(4)
N2 C9 C10 S2 -138.4(2)
C9 C10 C11 C12 16.0(3)
S2 C10 C11 C12 137.6(2)
C10 C11 C12 O2 168.9(3)
C10 C11 C12 N2 -12.6(3)
N2 C1 N1 C7 -179.5(3)
S1 C1 N1 C7 0.6(3)
C2 C7 N1 C1 0.3(4)
C6 C7 N1 C1 -179.6(4)
N1 C1 N2 C12 -179.6(3)
S1 C1 N2 C12 0.3(4)
N1 C1 N2 C9 4.2(4)
S1 C1 N2 C9 -175.9(2)
O2 C12 N2 C1 5.8(4)
C11 C12 N2 C1 -172.8(2)
O2 C12 N2 C9 -177.6(2)
C11 C12 N2 C9 3.8(3)
O1 C9 N2 C1 1.7(4)
C10 C9 N2 C1 -176.8(2)
O1 C9 N2 C12 -174.9(3)
C10 C9 N2 C12 6.6(3)
C7 C2 S1 C1 1.1(3)
C3 C2 S1 C1 -179.6(4)
N1 C1 S1 C2 -1.1(3)
N2 C1 S1 C2 179.1(2)
